data_4318123
loop_
_publ_author_name
'Val\'erie Chauby'
'Jean-Claude Daran'
'Carole Serra-Le Berre'
'Fran\,cois Malbosc'
'Philippe Kalck'
'Oscar Delgado Gonzalez'
'Claire E. Haslam'
'Anthony Haynes'

_publ_contact_author
;
Daran Jean-Claude
Laboratoire de Chimie de Coordination, CNRS UPR-8241
205, route de Narbonne
31077 Toulouse cedex
;
_publ_contact_author_email ' daran@lcc-toulouse.fr '
_publ_contact_author_fax ' (33) 05 61 55 30 03 '
_publ_contact_author_phone ' (33) 05 61 33 31 74 '
_publ_section_title
;
 A Mechanistic Investigation of Oxidative Addition of Methyl Iodide to
 [Tp*Rh(CO)(L)]
;
_journal_name_full 'Inorganic Chemistry'
_journal_page_first 3280
_journal_page_last 3290
_journal_paper_doi 10.1021/ic0255959
_journal_volume 41
_journal_year 2002
_chemical_compound_source ' synthesis as described'
_chemical_formula_moiety ' C20 H34 Rh I P B N6 O '
_chemical_formula_sum 'C20 H34 B I N6 O P Rh'
_chemical_formula_weight 646.13
_chemical_name_systematic
;
  [(\h3-tris(3,5-dimethylpyrazolyl)borato)iodo(acetyl)
 (trimethylphosphine)rhodium(III)] 
;
_space_group_IT_number 2
_symmetry_cell_setting triclinic
_symmetry_space_group_name_Hall '-P 1'
_symmetry_space_group_name_H-M 'P -1'
_atom_sites_solution_hydrogens geom
_atom_sites_solution_primary direct
_atom_sites_solution_secondary difmap
_cell_angle_alpha 93.18(2)
_cell_angle_beta 97.25(2)
_cell_angle_gamma 93.92(2)
_cell_formula_units_Z 4
_cell_length_a 11.556(3)
_cell_length_b 14.144(3)
_cell_length_c 15.684(3)
_cell_measurement_reflns_used 2000
_cell_measurement_temperature 293
_cell_measurement_theta_max 24.3
_cell_measurement_theta_min 1.8
_cell_volume 2531.7(10)
_diffrn_ambient_temperature 293
_diffrn_measurement_device 'Stoe IPDS'
_diffrn_measurement_method \f
_diffrn_radiation_monochromator graphite
_diffrn_radiation_source 'fine-focus sealed tube'
_diffrn_radiation_type MoK\a
_diffrn_radiation_wavelength 0.71073
_diffrn_reflns_av_R_equivalents 0.0528
_diffrn_reflns_limit_h_max 13
_diffrn_reflns_limit_h_min -13
_diffrn_reflns_limit_k_max 16
_diffrn_reflns_limit_k_min -16
_diffrn_reflns_limit_l_max 17
_diffrn_reflns_limit_l_min -17
_diffrn_reflns_number 19955
_diffrn_reflns_theta_max 24.23
_diffrn_reflns_theta_min 1.78
_diffrn_standards_decay_% 0.00
_diffrn_standards_number 200
_exptl_absorpt_coefficient_mu 1.95
_exptl_absorpt_correction_T_max 1.203
_exptl_absorpt_correction_T_min 0.528
_exptl_absorpt_correction_type refdelf
_exptl_crystal_colour orange
_exptl_crystal_density_diffrn 1.69
_exptl_crystal_description box
_exptl_crystal_F_000 1280.37
_exptl_crystal_size_max 0.45
_exptl_crystal_size_mid 0.25
_exptl_crystal_size_min 0.15
_refine_diff_density_max 2.06
_refine_diff_density_min -3.21
_refine_ls_extinction_method None
_refine_ls_goodness_of_fit_obs 1.0677
_refine_ls_hydrogen_treatment mixed
_refine_ls_matrix_type full
_refine_ls_number_parameters 568
_refine_ls_number_reflns 5671
_refine_ls_R_factor_obs 0.0638
_refine_ls_shift/esd_max 0.144463
_refine_ls_structure_factor_coef F
_refine_ls_weighting_scheme calc
_refine_ls_wR_factor_obs 0.0630
_reflns_number_observed 5170
_reflns_number_total 7466
_reflns_observed_criterion >3\s(I)
_cod_data_source_file ic0255959_s1_1.cif
_cod_data_source_block 3a
_cod_depositor_comments
;
The following automatic conversions were performed:

'_symmetry_cell_setting' value 'Triclinic ' changed to 'triclinic'
according to the built-in table from CIF Core dictionary named
'cif_core.dic' version 2.4.1 from 2010-06-29.

Automatic conversion script
Id: cif_fix_values 1646 2011-03-28 12:23:43Z adriana 
;
_cod_original_cell_volume 2531.6(10)
_cod_original_sg_symbol_H-M 'P -1 '
_cod_original_formula_sum ' C20 H34 Rh I P B N6 O '
_cod_database_code 4318123

loop_
_symmetry_equiv_pos_as_xyz
x,y,z
-x,-y,-z

loop_
_atom_site_aniso_label
_atom_site_aniso_U_11
_atom_site_aniso_U_22
_atom_site_aniso_U_33
_atom_site_aniso_U_23
_atom_site_aniso_U_13
_atom_site_aniso_U_12
RH1 0.0281(2) 0.0306(3) 0.0246(2) 0.0012(2) 0.0094(2) 0.0046(2)
I1 0.0727(4) 0.0581(4) 0.0495(3) 0.0117(3) 0.0201(3) 0.0089(3)
P1 0.063(1) 0.039(1) 0.039(1) -0.0059(9) 0.0180(9) 0.0080(9)
B1 0.024(4) 0.033(4) 0.038(4) 0.001(4) 0.009(3) 0.005(3)
N1 0.031(3) 0.041(4) 0.032(3) 0.002(3) 0.010(2) 0.006(2)
N2 0.025(3) 0.046(4) 0.026(3) -0.005(3) 0.010(2) 0.003(2)
N3 0.038(3) 0.059(4) 0.039(4) -0.003(3) -0.001(3) -0.001(3)
N4 0.027(3) 0.033(3) 0.032(3) -0.003(3) 0.003(2) 0.003(2)
N5 0.030(3) 0.040(4) 0.033(3) 0.000(3) 0.011(2) 0.007(2)
N6 0.029(3) 0.037(4) 0.037(3) -0.008(3) 0.004(2) -0.001(2)
C1 0.084(8) 0.083(9) 0.16(1) -0.05(1) 0.046(8) 0.029(7)
C2 0.24(2) 0.047(7) 0.053(6) -0.024(6) 0.036(9) 0.021(9)
C3 0.088(7) 0.033(5) 0.089(7) -0.001(5) 0.032(6) -0.003(4)
C4 0.055(5) 0.044(5) 0.034(4) 0.012(3) 0.015(4) 0.010(4)
O4 0.036(3) 0.099(5) 0.050(3) -0.000(3) 0.018(3) 0.005(3)
C41 0.037(4) 0.075(6) 0.054(5) 0.005(5) -0.004(4) -0.002(4)
C11 0.040(4) 0.041(4) 0.048(4) 0.007(4) 0.004(3) 0.005(3)
C12 0.047(4) 0.048(5) 0.036(4) 0.018(4) 0.002(3) 0.006(4)
C13 0.032(4) 0.046(4) 0.028(3) 0.007(3) 0.002(3) -0.003(3)
C14 0.058(5) 0.072(6) 0.067(6) 0.020(5) 0.020(5) 0.036(5)
C15 0.038(4) 0.088(7) 0.033(4) 0.003(4) 0.007(3) -0.000(4)
C31 0.042(5) 0.084(7) 0.044(5) -0.006(5) -0.013(4) -0.001(4)
C32 0.039(4) 0.061(6) 0.068(6) 0.013(5) -0.015(4) -0.002(4)
C33 0.022(3) 0.031(4) 0.069(5) 0.014(4) 0.001(3) 0.006(3)
C34 0.087(9) 0.21(2) 0.036(5) -0.019(8) -0.005(5) -0.03(1)
C35 0.034(4) 0.072(6) 0.085(7) 0.012(5) 0.012(4) 0.011(4)
C51 0.040(4) 0.038(4) 0.037(4) 0.000(3) -0.002(3) -0.007(3)
C52 0.051(5) 0.034(4) 0.044(4) -0.015(4) -0.008(4) 0.005(3)
C53 0.037(4) 0.041(4) 0.035(4) -0.012(3) -0.005(3) 0.010(3)
C54 0.050(5) 0.052(5) 0.068(6) 0.010(5) 0.011(4) -0.016(4)
C55 0.058(5) 0.069(6) 0.057(5) -0.032(5) 0.005(4) 0.026(5)
RH2 0.0260(2) 0.0255(3) 0.0296(3) 0.0000(2) 0.0097(2) 0.0009(2)
I2 0.0713(4) 0.0499(3) 0.0526(3) -0.0098(3) 0.0254(3) 0.0021(3)
P2 0.0354(9) 0.031(1) 0.0346(9) 0.0059(8) 0.0095(7) -0.0017(7)
B2 0.024(4) 0.043(5) 0.032(4) 0.009(4) 0.009(3) 0.000(3)
N23 0.043(3) 0.038(3) 0.031(3) -0.002(3) 0.004(3) -0.003(3)
N24 0.029(3) 0.031(3) 0.035(3) 0.003(3) 0.011(2) -0.002(2)
N25 0.038(3) 0.031(3) 0.049(4) -0.005(3) 0.010(3) 0.013(3)
N26 0.034(3) 0.040(4) 0.041(3) 0.019(3) 0.013(3) 0.006(3)
N21 0.029(3) 0.035(3) 0.029(3) 0.008(3) 0.002(2) -0.003(2)
N22 0.024(3) 0.049(4) 0.032(3) 0.007(3) 0.002(2) 0.007(2)
C21 0.050(5) 0.065(6) 0.067(6) 0.033(5) -0.000(4) -0.016(4)
C22 0.100(8) 0.053(6) 0.067(6) 0.010(5) 0.038(6) -0.011(5)
C23 0.044(4) 0.038(4) 0.058(5) 0.003(4) 0.000(4) 0.015(3)
C24 0.089(6) 0.022(4) 0.054(5) 0.005(4) 0.038(5) 0.010(4)
O24 0.040(3) 0.070(5) 0.106(6) 0.001(4) 0.033(4) 0.007(3)
C241 0.033(4) 0.062(6) 0.084(7) 0.009(5) -0.003(4) 0.007(4)
C211 0.033(4) 0.043(4) 0.039(4) -0.004(3) -0.009(3) 0.007(3)
C212 0.042(4) 0.061(6) 0.035(4) -0.015(4) -0.004(3) 0.007(4)
C213 0.030(4) 0.070(6) 0.022(3) -0.000(3) 0.001(3) 0.011(4)
C214 0.054(5) 0.052(5) 0.057(5) -0.005(4) -0.003(4) -0.007(4)
C215 0.052(5) 0.105(8) 0.025(4) 0.010(4) 0.012(3) 0.015(5)
C231 0.035(4) 0.036(4) 0.037(4) -0.005(3) -0.011(3) -0.003(3)
C232 0.033(4) 0.041(4) 0.057(5) 0.001(4) -0.009(3) -0.003(3)
C233 0.019(3) 0.040(4) 0.050(4) -0.011(4) 0.001(3) -0.001(3)
C234 0.059(5) 0.067(6) 0.043(5) 0.003(4) -0.010(4) -0.005(5)
C235 0.032(4) 0.078(6) 0.054(5) -0.003(5) 0.015(4) -0.005(4)
C251 0.049(4) 0.033(4) 0.049(4) 0.004(4) 0.005(4) 0.015(3)
C252 0.059(5) 0.031(4) 0.072(6) 0.010(4) 0.006(4) 0.015(4)
C253 0.053(5) 0.036(4) 0.052(5) 0.027(4) 0.005(4) 0.003(4)
C254 0.074(6) 0.061(6) 0.089(8) 0.011(6) 0.027(6) 0.034(5)
C255 0.073(6) 0.073(7) 0.087(8) 0.046(6) 0.016(6) 0.010(5)

loop_
_atom_site_label
_atom_site_fract_x
_atom_site_fract_y
_atom_site_fract_z
_atom_site_U_iso_or_equiv
_atom_site_occupancy
_atom_site_thermal_displace_type
RH1 0.20595(4) 0.23200(4) 0.45649(3) 0.0264 1.0000 Uani
I1 0.21356(6) 0.31111(5) 0.30933(4) 0.0565 1.0000 Uani
P1 0.2170(2) 0.0858(2) 0.3868(1) 0.0427 1.0000 Uani
B1 0.0227(6) 0.2783(6) 0.5860(5) 0.0301 1.0000 Uani
N1 0.1924(5) 0.1740(4) 0.5755(4) 0.0328 1.0000 Uani
N2 0.1061(5) 0.2048(4) 0.6208(4) 0.0291 1.0000 Uani
N3 -0.0037(6) 0.2211(5) 0.4295(4) 0.0448 1.0000 Uani
N4 -0.0526(5) 0.2388(4) 0.5028(4) 0.0307 1.0000 Uani
N5 0.1834(5) 0.3673(4) 0.5181(4) 0.0327 1.0000 Uani
N6 0.0952(5) 0.3700(4) 0.5694(4) 0.0339 1.0000 Uani
C1 0.354(1) 0.033(1) 0.383(1) 0.0735 1.0000 Uani
C2 0.175(2) 0.0703(9) 0.2763(8) 0.0707 1.0000 Uani
C3 0.118(1) -0.0049(7) 0.4239(8) 0.0613 1.0000 Uani
C4 0.3828(7) 0.2525(6) 0.4865(5) 0.0404 1.0000 Uani
O4 0.4492(5) 0.2317(6) 0.4377(4) 0.0529 1.0000 Uani
C41 0.4270(7) 0.2993(8) 0.5732(6) 0.0535 1.0000 Uani
C11 0.2503(7) 0.1143(6) 0.6268(5) 0.0426 1.0000 Uani
C12 0.1988(7) 0.1050(6) 0.7007(5) 0.0405 1.0000 Uani
C13 0.1086(6) 0.1631(6) 0.6957(4) 0.0342 1.0000 Uani
C14 0.3557(9) 0.0659(8) 0.6067(7) 0.0559 1.0000 Uani
C15 0.0274(7) 0.1817(8) 0.7605(5) 0.0478 1.0000 Uani
C31 -0.0941(7) 0.2004(8) 0.3682(6) 0.0526 1.0000 Uani
C32 -0.1987(7) 0.2026(7) 0.4017(7) 0.0526 1.0000 Uani
C33 -0.1712(6) 0.2287(5) 0.4864(6) 0.0347 1.0000 Uani
C34 -0.089(1) 0.179(1) 0.2760(7) 0.0835 1.0000 Uani
C35 -0.2488(7) 0.2440(8) 0.5529(7) 0.0575 1.0000 Uani
C51 0.2292(7) 0.4564(6) 0.5180(5) 0.0380 1.0000 Uani
C52 0.1703(7) 0.5171(6) 0.5661(5) 0.0405 1.0000 Uani
C53 0.0865(6) 0.4603(6) 0.5992(5) 0.0353 1.0000 Uani
C54 0.3300(8) 0.4845(7) 0.4710(7) 0.0526 1.0000 Uani
C55 -0.0008(8) 0.4871(8) 0.6549(6) 0.0498 1.0000 Uani
H1 -0.024(6) 0.282(5) 0.634(5) 0.03(2) 1.0000 Uiso
RH2 -0.30126(4) 0.29453(4) 0.95246(3) 0.0260 1.0000 Uani
I2 -0.31273(6) 0.19403(4) 0.80200(4) 0.0532 1.0000 Uani
P2 -0.3017(2) 0.4329(1) 0.8794(1) 0.0325 1.0000 Uani
B2 -0.4609(6) 0.2255(6) 1.0936(5) 0.0305 1.0000 Uani
N23 -0.5083(5) 0.2751(5) 0.9424(4) 0.0368 1.0000 Uani
N24 -0.5459(5) 0.2467(4) 1.0174(4) 0.0302 1.0000 Uani
N25 -0.3002(5) 0.1632(4) 1.0140(4) 0.0358 1.0000 Uani
N26 -0.3826(5) 0.1481(5) 1.0681(4) 0.0338 1.0000 Uani
N21 -0.3101(5) 0.3626(4) 1.0755(4) 0.0305 1.0000 Uani
N22 -0.3822(5) 0.3172(5) 1.1262(4) 0.0328 1.0000 Uani
C21 -0.1665(8) 0.5090(7) 0.8831(6) 0.0534 1.0000 Uani
C22 -0.336(1) 0.4248(8) 0.7656(7) 0.0633 1.0000 Uani
C23 -0.4043(7) 0.5126(6) 0.9163(6) 0.0446 1.0000 Uani
C24 -0.1197(9) 0.3043(5) 0.9734(6) 0.0418 1.0000 Uani
O24 -0.0650(5) 0.3245(5) 0.9202(6) 0.0608 1.0000 Uani
C241 -0.0702(7) 0.2843(7) 1.0624(7) 0.0552 1.0000 Uani
C211 -0.2560(6) 0.4383(6) 1.1243(5) 0.0372 1.0000 Uani
C212 -0.2939(7) 0.4405(7) 1.2057(5) 0.0432 1.0000 Uani
C213 -0.3724(6) 0.3632(6) 1.2038(4) 0.0352 1.0000 Uani
C214 -0.1674(8) 0.5080(7) 1.0959(6) 0.0541 1.0000 Uani
C215 -0.4411(8) 0.3333(9) 1.2747(5) 0.0489 1.0000 Uani
C231 -0.6062(6) 0.2821(5) 0.8865(5) 0.0343 1.0000 Uani
C232 -0.7035(6) 0.2600(6) 0.9274(6) 0.0422 1.0000 Uani
C233 -0.6647(6) 0.2370(5) 1.0063(5) 0.0329 1.0000 Uani
C234 -0.6042(8) 0.3087(7) 0.7977(6) 0.0547 1.0000 Uani
C235 -0.7326(7) 0.2042(8) 1.0763(6) 0.0494 1.0000 Uani
C251 -0.2453(7) 0.0832(6) 1.0092(5) 0.0406 1.0000 Uani
C252 -0.2896(8) 0.0187(6) 1.0583(7) 0.0482 1.0000 Uani
C253 -0.3786(7) 0.0583(6) 1.0953(6) 0.0397 1.0000 Uani
C254 -0.146(1) 0.0693(8) 0.9569(8) 0.0650 1.0000 Uani
C255 -0.462(1) 0.0184(8) 1.1541(8) 0.0671 1.0000 Uani
H2 -0.502(7) 0.209(5) 1.137(5) 0.03(2) 1.0000 Uiso
H411 0.3622 0.3111 0.6043 0.0638 1.0000 Uiso
H412 0.4783 0.2585 0.6047 0.0638 1.0000 Uiso
H413 0.4688 0.3583 0.5664 0.0638 1.0000 Uiso
H121 0.2223 0.0655 0.7470 0.0520 1.0000 Uiso
H141 0.3814 0.0268 0.6525 0.0783 1.0000 Uiso
H142 0.4166 0.1123 0.5997 0.0783 1.0000 Uiso
H143 0.3363 0.0268 0.5540 0.0783 1.0000 Uiso
H151 0.0460 0.1436 0.8087 0.0582 1.0000 Uiso
H152 0.0359 0.2476 0.7801 0.0582 1.0000 Uiso
H153 -0.0516 0.1660 0.7350 0.0582 1.0000 Uiso
H321 -0.2757 0.1885 0.3711 0.0655 1.0000 Uiso
H341 -0.1670 0.1671 0.2466 0.1041 1.0000 Uiso
H342 -0.0524 0.2330 0.2526 0.1041 1.0000 Uiso
H343 -0.0447 0.1249 0.2683 0.1041 1.0000 Uiso
H351 -0.3289 0.2332 0.5272 0.0716 1.0000 Uiso
H352 -0.2365 0.3084 0.5769 0.0716 1.0000 Uiso
H353 -0.2324 0.2014 0.5975 0.0716 1.0000 Uiso
H521 0.1840 0.5846 0.5753 0.0517 1.0000 Uiso
H541 0.3478 0.5517 0.4802 0.0675 1.0000 Uiso
H542 0.3973 0.4516 0.4922 0.0675 1.0000 Uiso
H543 0.3096 0.4685 0.4105 0.0675 1.0000 Uiso
H551 0.0077 0.5544 0.6688 0.0726 1.0000 Uiso
H552 0.0105 0.4543 0.7068 0.0726 1.0000 Uiso
H553 -0.0777 0.4708 0.6253 0.0726 1.0000 Uiso
H11 0.3958 0.0340 0.4410 0.1224 1.0000 Uiso
H12 0.4011 0.0683 0.3482 0.1224 1.0000 Uiso
H13 0.3416 -0.0314 0.3603 0.1224 1.0000 Uiso
H21 0.2202 0.1141 0.2474 0.1004 1.0000 Uiso
H22 0.1874 0.0065 0.2569 0.1004 1.0000 Uiso
H23 0.0934 0.0817 0.2636 0.1004 1.0000 Uiso
H31 0.0429 0.0202 0.4270 0.0769 1.0000 Uiso
H32 0.1499 -0.0219 0.4804 0.0769 1.0000 Uiso
H33 0.1100 -0.0599 0.3849 0.0769 1.0000 Uiso
H2411 -0.1325 0.2690 1.0953 0.0668 1.0000 Uiso
H2412 -0.0246 0.3392 1.0893 0.0668 1.0000 Uiso
H2413 -0.0211 0.2317 1.0601 0.0668 1.0000 Uiso
H2121 -0.2702 0.4862 1.2532 0.0539 1.0000 Uiso
H2141 -0.1422 0.5550 1.1420 0.0648 1.0000 Uiso
H2142 -0.2023 0.5383 1.0466 0.0648 1.0000 Uiso
H2143 -0.1014 0.4750 1.0813 0.0648 1.0000 Uiso
H2151 -0.4205 0.3763 1.3246 0.0619 1.0000 Uiso
H2152 -0.5233 0.3352 1.2554 0.0619 1.0000 Uiso
H2153 -0.4236 0.2703 1.2890 0.0619 1.0000 Uiso
H2321 -0.7836 0.2608 0.9028 0.0507 1.0000 Uiso
H2341 -0.6829 0.3094 0.7693 0.0664 1.0000 Uiso
H2342 -0.5659 0.3706 0.7977 0.0664 1.0000 Uiso
H2343 -0.5627 0.2634 0.7673 0.0664 1.0000 Uiso
H2351 -0.8148 0.2020 1.0562 0.0614 1.0000 Uiso
H2352 -0.7158 0.2476 1.1262 0.0614 1.0000 Uiso
H2353 -0.7108 0.1421 1.0912 0.0614 1.0000 Uiso
H2521 -0.2634 -0.0440 1.0658 0.0610 1.0000 Uiso
H2541 -0.1191 0.0066 0.9627 0.0894 1.0000 Uiso
H2542 -0.0823 0.1152 0.9773 0.0894 1.0000 Uiso
H2543 -0.1716 0.0779 0.8974 0.0894 1.0000 Uiso
H2551 -0.4436 -0.0458 1.1650 0.0922 1.0000 Uiso
H2552 -0.4525 0.0562 1.2073 0.0922 1.0000 Uiso
H2553 -0.5404 0.0190 1.1265 0.0922 1.0000 Uiso
H211 -0.1326 0.5221 0.9420 0.0722 1.0000 Uiso
H212 -0.1841 0.5671 0.8573 0.0722 1.0000 Uiso
H213 -0.1120 0.4766 0.8521 0.0722 1.0000 Uiso
H221 -0.2841 0.3830 0.7411 0.0848 1.0000 Uiso
H222 -0.4150 0.4004 0.7501 0.0848 1.0000 Uiso
H223 -0.3260 0.4866 0.7442 0.0848 1.0000 Uiso
H231 -0.4784 0.4789 0.9163 0.0554 1.0000 Uiso
H232 -0.3755 0.5381 0.9734 0.0554 1.0000 Uiso
H233 -0.4131 0.5636 0.8782 0.0554 1.0000 Uiso

loop_
_atom_type_symbol
_atom_type_scat_dispersion_real
_atom_type_scat_dispersion_imag
_atom_type_scat_Cromer_Mann_a1
_atom_type_scat_Cromer_Mann_b1
_atom_type_scat_Cromer_Mann_a2
_atom_type_scat_Cromer_Mann_b2
_atom_type_scat_Cromer_Mann_a3
_atom_type_scat_Cromer_Mann_b3
_atom_type_scat_Cromer_Mann_a4
_atom_type_scat_Cromer_Mann_b4
_atom_type_scat_Cromer_Mann_c
_atom_type_scat_source
'C   ' 0.0020 0.0020 2.3100 20.8439 1.0200 10.2075 1.5886 0.5687 0.8650 51.6512 0.2156 International_Tables_Vol_IV_Table_2.2B
'H   ' 0.0000 0.0000 0.4930 10.5109 0.3229 26.1257 0.1402 3.1424 0.0408 57.7997 0.0030 International_Tables_Vol_IV_Table_2.2B
'N   ' 0.0040 0.0030 12.2126 0.0057 3.1322 9.8933 2.0125 28.9975 1.1663 0.5826 -11.5290 International_Tables_Vol_IV_Table_2.2B
'O   ' 0.0080 0.0060 3.0485 13.2771 2.2868 5.7011 1.5463 0.3239 0.8670 32.9089 0.2508 International_Tables_Vol_IV_Table_2.2B
'B   ' 0.0000 0.0010 2.0545 23.2185 1.3326 1.0210 1.0979 60.3498 0.7068 0.1403 -0.1932 International_Tables_Vol_IV_Table_2.2B
'I   ' -0.7260 1.8120 20.1472 4.3470 18.9949 0.3814 7.5138 27.7660 2.2735 66.8776 4.0712 International_Tables_Vol_IV_Table_2.2B
'P   ' 0.0900 0.0950 6.4345 1.9067 4.1791 27.1570 1.7800 0.5260 1.4908 68.1645 1.1149 International_Tables_Vol_IV_Table_2.2B
'Rh  ' -1.2870 0.9190 19.2957 0.7515 14.3501 8.2176 4.7343 25.8749 1.2892 98.6062 5.3280 International_Tables_Vol_IV_Table_2.2B

loop_
_geom_angle_atom_site_label_1
_geom_angle_site_symmetry_1
_geom_angle_atom_site_label_2
_geom_angle_site_symmetry_2
_geom_angle_atom_site_label_3
_geom_angle_site_symmetry_3
_geom_angle
_geom_angle_publ_flag
I1 . RH1 . P1 . 89.29(6) no
I1 . RH1 . N1 . 176.7(2) no
P1 . RH1 . N1 . 93.1(2) no
I1 . RH1 . N3 . 89.6(2) no
P1 . RH1 . N3 . 91.8(2) no
N1 . RH1 . N3 . 88.1(2) no
I1 . RH1 . N5 . 90.1(2) no
P1 . RH1 . N5 . 176.1(2) no
N1 . RH1 . N5 . 87.4(2) no
N3 . RH1 . N5 . 84.4(2) no
I1 . RH1 . C4 . 91.2(2) no
P1 . RH1 . C4 . 93.5(2) no
N1 . RH1 . C4 . 90.9(3) no
N3 . RH1 . C4 . 174.6(3) no
N5 . RH1 . C4 . 90.3(3) no
RH1 . P1 . C1 . 121.5(5) no
RH1 . P1 . C2 . 119.7(5) no
C1 . P1 . C2 . 94.6(9) no
RH1 . P1 . C3 . 111.9(4) no
C1 . P1 . C3 . 106.1(7) no
C2 . P1 . C3 . 99.8(7) no
N2 . B1 . N4 . 110.7(6) no
N2 . B1 . N6 . 109.1(5) no
N4 . B1 . N6 . 110.5(6) no
RH1 . N1 . N2 . 117.3(4) no
RH1 . N1 . C11 . 137.9(5) no
N2 . N1 . C11 . 104.7(6) no
B1 . N2 . N1 . 121.4(6) no
B1 . N2 . C13 . 127.7(6) no
N1 . N2 . C13 . 110.9(6) no
RH1 . N3 . N4 . 111.7(4) no
RH1 . N3 . C31 . 143.3(6) no
N4 . N3 . C31 . 104.9(7) no
B1 . N4 . N3 . 120.7(5) no
B1 . N4 . C33 . 128.2(6) no
N3 . N4 . C33 . 110.5(6) no
RH1 . N5 . N6 . 115.9(4) no
RH1 . N5 . C51 . 137.2(5) no
N6 . N5 . C51 . 106.8(6) no
B1 . N6 . N5 . 121.4(6) no
B1 . N6 . C53 . 129.4(6) no
N5 . N6 . C53 . 109.2(6) no
RH1 . C4 . O4 . 122.9(6) no
RH1 . C4 . C41 . 116.8(6) no
O4 . C4 . C41 . 120.2(8) no
N1 . C11 . C12 . 110.4(7) no
N1 . C11 . C14 . 124.6(7) no
C12 . C11 . C14 . 125.0(7) no
C11 . C12 . C13 . 106.6(6) no
N2 . C13 . C12 . 107.3(6) no
N2 . C13 . C15 . 124.6(7) no
C12 . C13 . C15 . 128.1(7) no
N3 . C31 . C32 . 111.2(8) no
N3 . C31 . C34 . 127.0(9) no
C32 . C31 . C34 . 121.8(9) no
C31 . C32 . C33 . 106.1(7) no
N4 . C33 . C32 . 107.3(7) no
N4 . C33 . C35 . 123.3(8) no
C32 . C33 . C35 . 129.4(7) no
N5 . C51 . C52 . 110.3(7) no
N5 . C51 . C54 . 124.1(8) no
C52 . C51 . C54 . 125.6(7) no
C51 . C52 . C53 . 105.7(7) no
N6 . C53 . C52 . 107.9(7) no
N6 . C53 . C55 . 122.5(8) no
C52 . C53 . C55 . 129.6(8) no
I2 . RH2 . P2 . 89.23(5) no
I2 . RH2 . N23 . 88.8(2) no
P2 . RH2 . N23 . 94.6(2) no
I2 . RH2 . N25 . 88.0(2) no
P2 . RH2 . N25 . 177.2(2) no
N23 . RH2 . N25 . 85.7(2) no
I2 . RH2 . N21 . 172.7(1) no
P2 . RH2 . N21 . 95.6(2) no
N23 . RH2 . N21 . 85.3(2) no
N25 . RH2 . N21 . 87.3(2) no
I2 . RH2 . C24 . 94.3(2) no
P2 . RH2 . C24 . 90.7(2) no
N23 . RH2 . C24 . 173.9(3) no
N25 . RH2 . C24 . 89.2(3) no
N21 . RH2 . C24 . 91.2(3) no
RH2 . P2 . C21 . 120.3(3) no
RH2 . P2 . C22 . 119.0(3) no
C21 . P2 . C22 . 96.0(5) no
RH2 . P2 . C23 . 111.1(3) no
C21 . P2 . C23 . 103.5(5) no
C22 . P2 . C23 . 104.6(5) no
N24 . B2 . N26 . 110.1(6) no
N24 . B2 . N22 . 109.4(6) no
N26 . B2 . N22 . 108.7(5) no
RH2 . N23 . N24 . 112.8(4) no
RH2 . N23 . C231 . 141.4(5) no
N24 . N23 . C231 . 105.8(6) no
B2 . N24 . N23 . 121.4(5) no
B2 . N24 . C233 . 129.3(6) no
N23 . N24 . C233 . 109.1(6) no
RH2 . N25 . N26 . 116.9(4) no
RH2 . N25 . C251 . 136.9(6) no
N26 . N25 . C251 . 106.0(6) no
B2 . N26 . N25 . 122.1(6) no
B2 . N26 . C253 . 127.9(6) no
N25 . N26 . C253 . 109.9(6) no
RH2 . N21 . N22 . 115.8(4) no
RH2 . N21 . C211 . 137.3(5) no
N22 . N21 . C211 . 106.6(6) no
B2 . N22 . N21 . 122.8(6) no
B2 . N22 . C213 . 127.6(6) no
N21 . N22 . C213 . 109.6(6) no
RH2 . C24 . O24 . 121.6(8) no
RH2 . C24 . C241 . 113.8(6) no
O24 . C24 . C241 . 124.6(10) no
N21 . C211 . C212 . 109.2(7) no
N21 . C211 . C214 . 125.4(7) no
C212 . C211 . C214 . 125.3(7) no
C211 . C212 . C213 . 105.7(7) no
N22 . C213 . C212 . 109.0(7) no
N22 . C213 . C215 . 123.3(8) no
C212 . C213 . C215 . 127.7(8) no
N23 . C231 . C232 . 109.1(7) no
N23 . C231 . C234 . 123.2(7) no
C232 . C231 . C234 . 127.7(7) no
C231 . C232 . C233 . 107.4(6) no
N24 . C233 . C232 . 108.6(7) no
N24 . C233 . C235 . 122.0(7) no
C232 . C233 . C235 . 129.4(7) no
N25 . C251 . C252 . 110.5(7) no
N25 . C251 . C254 . 123.7(8) no
C252 . C251 . C254 . 125.8(8) no
C251 . C252 . C253 . 108.0(7) no
N26 . C253 . C252 . 105.6(7) no
N26 . C253 . C255 . 122.9(8) no
C252 . C253 . C255 . 131.5(8) no

loop_
_geom_bond_atom_site_label_1
_geom_bond_site_symmetry_1
_geom_bond_atom_site_label_2
_geom_bond_site_symmetry_2
_geom_bond_distance
_geom_bond_publ_flag
RH1 . I1 . 2.6295(7) no
RH1 . P1 . 2.302(2) no
RH1 . N1 . 2.100(6) no
RH1 . N3 . 2.401(6) no
RH1 . N5 . 2.138(6) no
RH1 . C4 . 2.040(8) no
P1 . C1 . 1.80(1) yes
P1 . C2 . 1.74(1) yes
P1 . C3 . 1.84(1) yes
B1 . N2 . 1.53(1) yes
B1 . N4 . 1.53(1) yes
B1 . N6 . 1.56(1) yes
N1 . N2 . 1.372(8) yes
N1 . C11 . 1.35(1) yes
N2 . C13 . 1.341(9) yes
N3 . N4 . 1.361(9) yes
N3 . C31 . 1.34(1) yes
N4 . C33 . 1.360(9) yes
N5 . N6 . 1.377(8) yes
N5 . C51 . 1.34(1) yes
N6 . C53 . 1.35(1) yes
C4 . O4 . 1.19(1) yes
C4 . C41 . 1.50(1) yes
C11 . C12 . 1.38(1) yes
C11 . C14 . 1.49(1) yes
C12 . C13 . 1.36(1) yes
C13 . C15 . 1.49(1) yes
C31 . C32 . 1.38(1) yes
C31 . C34 . 1.47(2) yes
C32 . C33 . 1.35(1) yes
C33 . C35 . 1.47(1) yes
C51 . C52 . 1.37(1) yes
C51 . C54 . 1.50(1) yes
C52 . C53 . 1.39(1) yes
C53 . C55 . 1.47(1) yes
RH2 . I2 . 2.6713(8) no
RH2 . P2 . 2.322(2) no
RH2 . N23 . 2.378(6) no
RH2 . N25 . 2.140(6) no
RH2 . N21 . 2.125(6) no
RH2 . C24 . 2.08(1) no
P2 . C21 . 1.843(8) yes
P2 . C22 . 1.77(1) yes
P2 . C23 . 1.804(8) yes
B2 . N24 . 1.50(1) yes
B2 . N26 . 1.52(1) yes
B2 . N22 . 1.57(1) yes
N23 . N24 . 1.377(9) yes
N23 . C231 . 1.352(9) yes
N24 . C233 . 1.361(9) yes
N25 . N26 . 1.370(9) yes
N25 . C251 . 1.33(1) yes
N26 . C253 . 1.36(1) yes
N21 . N22 . 1.382(8) yes
N21 . C211 . 1.36(1) yes
N22 . C213 . 1.34(1) yes
C24 . O24 . 1.15(1) yes
C24 . C241 . 1.49(1) yes
C211 . C212 . 1.40(1) yes
C211 . C214 . 1.51(1) yes
C212 . C213 . 1.38(1) yes
C213 . C215 . 1.51(1) yes
C231 . C232 . 1.39(1) yes
C231 . C234 . 1.47(1) yes
C232 . C233 . 1.33(1) yes
C233 . C235 . 1.51(1) yes
C251 . C252 . 1.35(1) yes
C251 . C254 . 1.51(1) yes
C252 . C253 . 1.37(1) yes
C253 . C255 . 1.52(1) yes
